data_7710160
loop_
_publ_author_name
'Gautier, Romain'
'PARIS, Michael'
'Massuyeau, Florian'

_publ_section_title
;
 Templating Effect of Trans-2,5-dimethylpiperazine (TDMP) on the Structure
 Dimensionality of Hybrid Metal Halides
;
_journal_name_full 'Dalton Transactions'
_journal_paper_doi 10.1039/D2DT00614F
_journal_year 2022
_chemical_formula_moiety '2(C3 H8 N), Br4 Cu'
_chemical_formula_sum 'C6 H16 Br4 Cu N2'
_chemical_formula_weight 499.367
_space_group_crystal_system triclinic
_space_group_IT_number 2
_space_group_name_Hall '-P 1'
_space_group_name_H-M_alt 'P -1'
_symmetry_Int_Tables_number 2
_atom_sites_solution_primary direct
_audit_creation_date 2022-04-25
_audit_creation_method
;
Olex2 1.5
(compiled 2021.12.09 svn.r5202d8cf for OlexSys, GUI svn.r6439)
;
_audit_update_record
;
2022-04-26 deposited with the CCDC.	2022-04-29 downloaded from the CCDC.
;
_cell_angle_alpha 92.2638(15)
_cell_angle_beta 97.7120(17)
_cell_angle_gamma 90.2231(16)
_cell_formula_units_Z 2
_cell_length_a 7.20781(14)
_cell_length_b 7.23746(13)
_cell_length_c 13.4221(2)
_cell_measurement_reflns_used 85
_cell_measurement_temperature 293
_cell_measurement_theta_max 25
_cell_measurement_theta_min 5
_cell_volume 693.28(2)
_computing_data_collection Supergui
_computing_molecular_graphics 'Olex2 1.5 (Dolomanov et al., 2009)'
_computing_publication_material 'Olex2 1.5 (Dolomanov et al., 2009)'
_computing_structure_refinement 'olex2.refine 1.5 (Bourhis et al., 2015)'
_computing_structure_solution 'SIR2004  (Burla et al.,  2007)'
_diffrn_ambient_temperature 293
_diffrn_detector 'CCD area detector'
_diffrn_measured_fraction_theta_full 0.9830
_diffrn_measured_fraction_theta_max 0.9865
_diffrn_measurement_device_type 'Bruker-Nonius Kappa CCD'
_diffrn_radiation_monochromator graphite
_diffrn_radiation_probe x-ray
_diffrn_radiation_type 'Mo K\a'
_diffrn_radiation_wavelength 0.71073
_diffrn_reflns_av_R_equivalents 0.0371
_diffrn_reflns_av_unetI/netI 0.0230
_diffrn_reflns_Laue_measured_fraction_full 0.9830
_diffrn_reflns_Laue_measured_fraction_max 0.9865
_diffrn_reflns_limit_h_max 9
_diffrn_reflns_limit_h_min -9
_diffrn_reflns_limit_k_max 9
_diffrn_reflns_limit_k_min -9
_diffrn_reflns_limit_l_max 17
_diffrn_reflns_limit_l_min -17
_diffrn_reflns_number 22934
_diffrn_reflns_point_group_measured_fraction_full 0.9830
_diffrn_reflns_point_group_measured_fraction_max 0.9865
_diffrn_reflns_theta_full 26.0000
_diffrn_reflns_theta_max 28.10
_diffrn_reflns_theta_min 6.42
_diffrn_source 'sealed X-ray tube'
_diffrn_source_target Mo
_exptl_absorpt_coefficient_mu 13.067
_exptl_absorpt_correction_T_max 0.7457
_exptl_absorpt_correction_T_min 0.4595
_exptl_absorpt_correction_type multi-scan
_exptl_absorpt_process_details
;
SADABS-2008/1 (Bruker,2008) was used for absorption correction.
wR2(int) was 0.1379 before and 0.0523 after correction.
The Ratio of minimum to maximum transmission is 0.6162.
The \l/2 correction factor is 0.0015.
;
_exptl_crystal_colour black
_exptl_crystal_colour_primary black
_exptl_crystal_density_diffrn 2.392
_exptl_crystal_description block
_exptl_crystal_F_000 469.292
_exptl_crystal_size_max 0.45
_exptl_crystal_size_mid 0.36
_exptl_crystal_size_min 0.15
_refine_diff_density_max 0.7225
_refine_diff_density_min -0.7643
_refine_diff_density_rms 0.1474
_refine_ls_d_res_high 0.7545
_refine_ls_d_res_low 3.1804
_refine_ls_extinction_coef 0.0026(3)
_refine_ls_extinction_expression Fc^*^=kFc[1+0.001xFc^2^\l^3^/sin(2\q)]^-1/4^
_refine_ls_goodness_of_fit_ref 1.0597
_refine_ls_hydrogen_treatment constr
_refine_ls_matrix_type full
_refine_ls_number_constraints 24
_refine_ls_number_parameters 121
_refine_ls_number_reflns 3354
_refine_ls_number_restraints 0
_refine_ls_restrained_S_all 1.0597
_refine_ls_R_factor_all 0.0386
_refine_ls_R_factor_gt 0.0240
_refine_ls_shift/su_max 0.0009
_refine_ls_shift/su_mean 0.0001
_refine_ls_structure_factor_coef Fsqd
_refine_ls_weighting_details 'w=1/[\s^2^(Fo^2^)+(0.0073P)^2^+0.6757P] where P=(Fo^2^+2Fc^2^)/3'
_refine_ls_weighting_scheme calc
_refine_ls_wR_factor_gt 0.0373
_refine_ls_wR_factor_ref 0.0416
_reflns_Friedel_coverage 0.0
_reflns_limit_h_max 9
_reflns_limit_h_min -9
_reflns_limit_k_max 9
_reflns_limit_k_min -9
_reflns_limit_l_max 17
_reflns_limit_l_min 0
_reflns_number_gt 2735
_reflns_number_total 3354
_reflns_threshold_expression I>=2u(I)
_cod_data_source_file d2dt00614f1.cif
_cod_data_source_block shelx
_cod_database_code 7710160
_olex2_refinement_description
;
1. Fixed Uiso
 At 1.2 times of:
  All C(H) groups, All C(H,H) groups, All N(H,H) groups
 At 1.5 times of:
  All C(H,H,H) groups
2.a Ternary CH refined with riding coordinates:
 C6(H6), C7(H7)
2.b Secondary CH2 refined with riding coordinates:
 N2(H2a,H2b), N3(H3a,H3b), C3(H3c,H3d), C4(H4a,H4b)
2.c Idealised Me refined as rotating group:
 C8(H8a,H8b,H8c), C9(H9a,H9b,H9c)
;
_olex2_submission_special_instructions 'No special instructions were received'

loop_
_space_group_symop_id
_space_group_symop_operation_xyz
1 x,y,z
2 -x,-y,-z

loop_
_atom_site_label
_atom_site_type_symbol
_atom_site_fract_x
_atom_site_fract_y
_atom_site_fract_z
_atom_site_U_iso_or_equiv
_atom_site_adp_type
_atom_site_occupancy
_atom_site_refinement_flags_posn
C6 C 0.6518(4) 0.3681(4) 0.9881(2) 0.0352(6) Uani 1.000000 .
H6 H 0.7618(4) 0.4410(4) 1.0177(2) 0.0423(7) Uiso 1.000000 R
C8 C 0.7159(5) 0.1808(4) 0.9526(2) 0.0482(8) Uani 1.000000 .
H8a H 0.6093(5) 0.1090(12) 0.9224(15) 0.0723(11) Uiso 1.000000 GR
H8b H 0.800(2) 0.1968(5) 0.9040(12) 0.0723(11) Uiso 1.000000 GR
H8c H 0.779(3) 0.1178(13) 1.0090(4) 0.0723(11) Uiso 1.000000 GR
C7 C -0.1293(4) 0.8472(4) 0.5136(2) 0.0347(6) Uani 1.000000 .
H7 H -0.0683(4) 0.7430(4) 0.4828(2) 0.0417(7) Uiso 1.000000 R
C9 C -0.3035(4) 0.7771(5) 0.5517(2) 0.0470(7) Uani 1.000000 .
H9a H -0.2706(6) 0.680(2) 0.5973(12) 0.0705(11) Uiso 1.000000 GR
H9b H -0.3598(17) 0.8765(8) 0.5861(14) 0.0705(11) Uiso 1.000000 GR
H9c H -0.3906(13) 0.730(3) 0.4960(3) 0.0705(11) Uiso 1.000000 GR
Br1 Br 0.26205(4) 0.56560(4) 0.66985(2) 0.04309(9) Uani 1.000000 .
Br2 Br 0.19198(4) 0.17597(4) 0.82463(2) 0.04235(9) Uani 1.000000 .
Br3 Br -0.25999(4) 0.27779(4) 0.67834(2) 0.04354(9) Uani 1.000000 .
Br4 Br -0.09381(4) 0.69696(4) 0.82546(2) 0.04409(9) Uani 1.000000 .
Cu1 Cu 0.02356(5) 0.42958(5) 0.74913(3) 0.03735(10) Uani 1.000000 .
N2 N 0.0052(3) 0.9311(3) 0.59891(16) 0.0348(5) Uani 1.000000 .
H2a H -0.0529(3) 1.0214(3) 0.63052(16) 0.0418(6) Uiso 1.000000 R
H2b H 0.0397(3) 0.8440(3) 0.64358(16) 0.0418(6) Uiso 1.000000 R
N3 N 0.5516(3) 0.4693(3) 0.90135(16) 0.0354(5) Uani 1.000000 .
H3a H 0.6309(3) 0.4873(3) 0.85615(16) 0.0425(6) Uiso 1.000000 R
H3b H 0.4556(3) 0.3988(3) 0.87097(16) 0.0425(6) Uiso 1.000000 R
C3 C 0.1759(4) 1.0095(4) 0.5639(2) 0.0369(6) Uani 1.000000 .
H3c H 0.2448(4) 0.9103(4) 0.5353(2) 0.0442(8) Uiso 1.000000 R
H3d H 0.2562(4) 1.0651(4) 0.6211(2) 0.0442(8) Uiso 1.000000 R
C4 C 0.4785(4) 0.6512(4) 0.9333(2) 0.0364(6) Uani 1.000000 .
H4a H 0.4119(4) 0.7087(4) 0.8751(2) 0.0436(7) Uiso 1.000000 R
H4b H 0.5828(4) 0.7314(4) 0.9604(2) 0.0436(7) Uiso 1.000000 R

loop_
_atom_site_aniso_label
_atom_site_aniso_U_11
_atom_site_aniso_U_22
_atom_site_aniso_U_33
_atom_site_aniso_U_12
_atom_site_aniso_U_13
_atom_site_aniso_U_23
C6 0.0332(14) 0.0386(15) 0.0328(14) -0.0042(12) -0.0009(11) 0.0063(12)
C8 0.054(2) 0.0470(18) 0.0443(18) 0.0075(15) 0.0069(15) 0.0064(14)
C7 0.0381(15) 0.0321(14) 0.0326(14) 0.0050(12) 0.0003(11) -0.0001(11)
C9 0.0434(17) 0.0508(19) 0.0462(18) -0.0042(14) 0.0028(14) 0.0064(15)
Br1 0.04018(16) 0.04574(18) 0.04601(18) 0.00658(13) 0.01182(13) 0.01402(13)
Br2 0.04501(17) 0.03565(16) 0.04311(17) -0.00389(12) -0.00817(13) 0.00899(12)
Br3 0.03426(16) 0.04767(18) 0.04589(17) 0.00231(13) -0.00142(12) -0.00981(13)
Br4 0.04883(18) 0.03712(16) 0.04810(18) -0.00445(13) 0.01498(14) -0.00455(13)
Cu1 0.03540(19) 0.03493(19) 0.0412(2) 0.00040(14) 0.00286(15) 0.00361(15)
N2 0.0392(13) 0.0363(13) 0.0283(11) 0.0061(10) 0.0004(9) 0.0058(10)
N3 0.0374(13) 0.0408(13) 0.0282(11) -0.0049(10) 0.0039(9) 0.0059(10)
C3 0.0331(14) 0.0450(17) 0.0314(14) 0.0052(12) -0.0006(11) 0.0044(12)
C4 0.0450(16) 0.0340(15) 0.0298(14) -0.0009(12) 0.0026(12) 0.0052(11)

loop_
_atom_type_symbol
_atom_type_scat_dispersion_real
_atom_type_scat_dispersion_imag
_atom_type_scat_Cromer_Mann_a1
_atom_type_scat_Cromer_Mann_a2
_atom_type_scat_Cromer_Mann_a3
_atom_type_scat_Cromer_Mann_a4
_atom_type_scat_Cromer_Mann_b1
_atom_type_scat_Cromer_Mann_b2
_atom_type_scat_Cromer_Mann_b3
_atom_type_scat_Cromer_Mann_b4
_atom_type_scat_Cromer_Mann_c
_atom_type_scat_source
_atom_type_scat_dispersion_source
Br -0.28346 2.55990 17.17890 5.23580 5.63770 3.98510 2.17230 16.57960 0.26090 41.43280 2.95570 'International Tables Volume C Table 6.1.1.4 (pp. 500-502)' 'Henke, Gullikson and Davis, At. Data and Nucl. Data Tables, 1993, 54, 2'
C 0.00347 0.00161 2.31000 1.02000 1.58860 0.86500 20.84390 10.20750 0.56870 51.65120 0.21560 'International Tables Volume C Table 6.1.1.4 (pp. 500-502)' 'Henke, Gullikson and Davis, At. Data and Nucl. Data Tables, 1993, 54, 2'
Cu 0.34125 1.28947 13.33800 7.16760 5.61580 1.67350 3.58280 0.24700 11.39660 64.81260 1.19100 'International Tables Volume C Table 6.1.1.4 (pp. 500-502)' 'Henke, Gullikson and Davis, At. Data and Nucl. Data Tables, 1993, 54, 2'
H 0.00000 0.00000 0.49300 0.32291 0.14019 0.04081 10.51090 26.12570 3.14236 57.79970 0.00304 'International Tables Volume C Table 6.1.1.4 (pp. 500-502)' 'Henke, Gullikson and Davis, At. Data and Nucl. Data Tables, 1993, 54, 2'
N 0.00653 0.00323 12.21260 3.13220 2.01250 1.16630 0.00570 9.89330 28.99750 0.58260 -11.52900 'International Tables Volume C Table 6.1.1.4 (pp. 500-502)' 'Henke, Gullikson and Davis, At. Data and Nucl. Data Tables, 1993, 54, 2'

loop_
_geom_angle_atom_site_label_1
_geom_angle_atom_site_label_2
_geom_angle_atom_site_label_3
_geom_angle
_geom_angle_site_symmetry_1
_geom_angle_site_symmetry_3
_geom_angle_publ_flag
C8 C6 H6 108.80(16) . . ?
N3 C6 H6 108.80(14) . . ?
N3 C6 C8 110.6(2) . . ?
C4 C6 H6 108.80(15) 2_667 . ?
C4 C6 C8 111.0(2) 2_667 . ?
C4 C6 N3 108.8(2) 2_667 . ?
H8a C8 C6 109.5 . . ?
H8b C8 C6 109.5 . . ?
H8b C8 H8a 109.5 . . ?
H8c C8 C6 109.5 . . ?
H8c C8 H8a 109.5 . . ?
H8c C8 H8b 109.5 . . ?
C9 C7 H7 108.75(16) . . ?
N2 C7 H7 108.75(14) . . ?
N2 C7 C9 110.5(2) . . ?
C3 C7 H7 108.75(15) 2_576 . ?
C3 C7 C9 111.3(2) 2_576 . ?
C3 C7 N2 108.7(2) 2_576 . ?
H9a C9 C7 109.5 . . ?
H9b C9 C7 109.5 . . ?
H9b C9 H9a 109.5 . . ?
H9c C9 C7 109.5 . . ?
H9c C9 H9a 109.5 . . ?
H9c C9 H9b 109.5 . . ?
Br2 Cu1 Br1 99.846(16) . . ?
Br3 Cu1 Br1 130.321(19) . . ?
Br3 Cu1 Br2 100.430(16) . . ?
Br4 Cu1 Br1 99.907(16) . . ?
Br4 Cu1 Br2 129.716(19) . . ?
Br4 Cu1 Br3 100.935(16) . . ?
H2a N2 C7 109.15(14) . . ?
H2b N2 C7 109.15(13) . . ?
H2b N2 H2a 107.9 . . ?
C3 N2 C7 112.3(2) . . ?
C3 N2 H2a 109.15(14) . . ?
C3 N2 H2b 109.15(13) . . ?
H3a N3 C6 109.09(14) . . ?
H3b N3 C6 109.09(14) . . ?
H3b N3 H3a 107.8 . . ?
C4 N3 C6 112.5(2) . . ?
C4 N3 H3a 109.09(13) . . ?
C4 N3 H3b 109.09(14) . . ?
N2 C3 C7 112.3(2) . 2_576 ?
H3c C3 C7 109.14(15) . 2_576 ?
H3c C3 N2 109.14(14) . . ?
H3d C3 C7 109.14(15) . 2_576 ?
H3d C3 N2 109.14(13) . . ?
H3d C3 H3c 107.9 . . ?
N3 C4 C6 112.0(2) . 2_667 ?
H4a C4 C6 109.21(14) . 2_667 ?
H4a C4 N3 109.21(13) . . ?
H4b C4 C6 109.21(15) . 2_667 ?
H4b C4 N3 109.21(14) . . ?
H4b C4 H4a 107.9 . . ?

loop_
_geom_bond_atom_site_label_1
_geom_bond_atom_site_label_2
_geom_bond_distance
_geom_bond_site_symmetry_2
_geom_bond_publ_flag
C6 H6 0.9800 . ?
C6 C8 1.513(4) . ?
C6 N3 1.503(3) . ?
C6 C4 1.514(4) 2_667 ?
C8 H8a 0.9600 . ?
C8 H8b 0.9600 . ?
C8 H8c 0.9600 . ?
C7 H7 0.9800 . ?
C7 C9 1.512(4) . ?
C7 N2 1.504(3) . ?
C7 C3 1.504(4) 2_576 ?
C9 H9a 0.9600 . ?
C9 H9b 0.9600 . ?
C9 H9c 0.9600 . ?
Br1 Cu1 2.3700(5) . ?
Br2 Cu1 2.3882(4) . ?
Br3 Cu1 2.3803(4) . ?
Br4 Cu1 2.3662(5) . ?
N2 H2a 0.9000 . ?
N2 H2b 0.9000 . ?
N2 C3 1.493(4) . ?
N3 H3a 0.9000 . ?
N3 H3b 0.9000 . ?
N3 C4 1.489(3) . ?
C3 H3c 0.9700 . ?
C3 H3d 0.9700 . ?
C4 H4a 0.9700 . ?
C4 H4b 0.9700 . ?

loop_
_geom_torsion_atom_site_label_1
_geom_torsion_atom_site_label_2
_geom_torsion_atom_site_label_3
_geom_torsion_atom_site_label_4
_geom_torsion
_geom_torsion_site_symmetry_1
_geom_torsion_site_symmetry_2
_geom_torsion_site_symmetry_3
_geom_torsion_site_symmetry_4
_geom_torsion_publ_flag
C6 N3 C4 C6 -57.08(19) . . . 2_667 ?
C6 C4 N3 C6 -57.1(2) 2_667 . . . ?
C7 N2 C3 C7 57.13(19) . . . 2_576 ?
C7 C3 N2 C7 57.1(2) 2_576 . . . ?
